data_4323762
loop_
_publ_author_name
'William Clegg'
'Fiona J. Craig'
'Kenneth W. Henderson'
'Alan R. Kennedy'
'Robert E. Mulvey'
'Paul A. O'Neil'
'David Reed'

_publ_section_title
;
 Solid State Structures and Dynamic Solution Equilibria of
 Bis(dibenzylamido)magnesium Complexes: Aggregation Dependence on
 Stoichiometry and Denticity of Donor Solvent
;
_journal_name_full 'Inorganic Chemistry'
_journal_page_first 6238
_journal_page_last 6246
_journal_paper_doi 10.1021/ic970912a
_journal_volume 36
_journal_year 1997
_chemical_formula_sum 'C64 H72 Mg2 N4 O2'
_chemical_formula_weight 977.91
_space_group_IT_number 14
_symmetry_cell_setting monoclinic
_symmetry_Int_Tables_number 14
_symmetry_space_group_name_Hall '-P 2yn'
_symmetry_space_group_name_H-M 'P 1 21/n 1'
_audit_creation_date 'Fri Aug  1 12:22:54 1997'
_audit_creation_method 'from TEXRAY.INF file'
_cell_angle_alpha 90
_cell_angle_beta 106.57(1)
_cell_angle_gamma 90
_cell_formula_units_Z 2
_cell_length_a 11.821(3)
_cell_length_b 19.843(4)
_cell_length_c 12.464(2)
_cell_measurement_reflns_used 25
_cell_measurement_temperature 295.2
_cell_measurement_theta_max 20.3
_cell_measurement_theta_min 14.3
_cell_volume 2802.2(10)
_computing_cell_refinement 'MSC/AFC Diffractometer Control'
_computing_data_collection 'MSC/AFC Diffractometer Control'
_computing_data_reduction teXsan
_computing_publication_material teXsan
_computing_structure_refinement teXsan
_computing_structure_solution SIR92
_diffrn_ambient_temperature 295
_diffrn_measurement_device 'Rigaku AFC7S'
_diffrn_measurement_method 'omega/2-theta scans'
_diffrn_orient_matrix_UB_11 -0.00480
_diffrn_orient_matrix_UB_12 0.03688
_diffrn_orient_matrix_UB_13 0.05321
_diffrn_orient_matrix_UB_21 -0.00130
_diffrn_orient_matrix_UB_22 0.03425
_diffrn_orient_matrix_UB_23 -0.05919
_diffrn_orient_matrix_UB_31 -0.08812
_diffrn_orient_matrix_UB_32 -0.00251
_diffrn_orient_matrix_UB_33 -0.02594
_diffrn_radiation_monochromator graphite
_diffrn_radiation_source 'X-ray tube'
_diffrn_radiation_type MoK\a
_diffrn_radiation_wavelength 0.71069
_diffrn_reflns_av_R_equivalents 0.0229
_diffrn_reflns_limit_h_max 13
_diffrn_reflns_limit_h_min 0
_diffrn_reflns_limit_k_max 22
_diffrn_reflns_limit_k_min 0
_diffrn_reflns_limit_l_max 13
_diffrn_reflns_limit_l_min -14
_diffrn_reflns_number 4789
_diffrn_reflns_theta_max 24.01
_diffrn_standards_decay_% none
_diffrn_standards_interval_count 150
_diffrn_standards_number 3
_exptl_absorpt_coefficient_mu 0.084
_exptl_absorpt_correction_type none
_exptl_crystal_colour pink
_exptl_crystal_density_diffrn 1.159
_exptl_crystal_density_meas 0.000
_exptl_crystal_description prism
_exptl_crystal_F_000 1048.00
_exptl_crystal_size_max 1.000
_exptl_crystal_size_mid 0.400
_exptl_crystal_size_min 0.300
_refine_diff_density_max 0.20
_refine_diff_density_min -0.14
_refine_ls_extinction_coef '3.8(12) x 10^-7^'
_refine_ls_extinction_method Zachariasen_type_2_Gaussian_isotropic
_refine_ls_goodness_of_fit_obs 1.720
_refine_ls_hydrogen_treatment refUiso_only
_refine_ls_matrix_type full
_refine_ls_number_parameters 362
_refine_ls_number_reflns 2615
_refine_ls_R_factor_all 0.1036
_refine_ls_R_factor_obs 0.0410
_refine_ls_shift/esd_max 0.0040
_refine_ls_structure_factor_coef F
_refine_ls_weighting_details 'w = 1/\s^2^(F)'
_refine_ls_weighting_scheme calc
_refine_ls_wR_factor_all 0.0550
_refine_ls_wR_factor_obs 0.0479
_reflns_number_observed 2615
_reflns_number_total 4551
_reflns_observed_criterion I>2\s(I)
_cod_data_source_file ic970912a_2.cif
_cod_data_source_block compound_2
_cod_depositor_comments
;
The following automatic conversions were performed:

'_refine_ls_weighting_scheme' value '1/\s^2^(F)' was changed to
'calc'. New tag '_refine_ls_weighting_details' was created. The value
of the new tag was set to 'w = 1/\s^2^(F)'.

Automatic conversion script
Id: cif_fix_values 3143 2015-03-26 13:38:13Z robertas 
;
_cod_original_cell_volume 2802.3(8)
_cod_original_sg_symbol_H-M 'P 21/n '
_cod_original_formula_sum 'C64 H72 N4 Mg2 O2 '
_cod_database_code 4323762

loop_
_symmetry_equiv_pos_as_xyz
'   +x,   +y,   +z'
1/2-x,1/2+y,1/2-z
'   -x,   -y,   -z'
1/2+x,1/2-y,1/2+z

loop_
_atom_site_aniso_label
_atom_site_aniso_U_11
_atom_site_aniso_U_22
_atom_site_aniso_U_33
_atom_site_aniso_U_12
_atom_site_aniso_U_13
_atom_site_aniso_U_23
Mg(1) 0.0495(5) 0.0432(5) 0.0430(5) -0.0040(4) 0.0181(4) -0.0076(4)
O(1) 0.072(1) 0.053(1) 0.045(1) -0.0090(10) 0.0254(9) -0.0064(9)
N(1) 0.044(1) 0.043(1) 0.049(1) -0.0019(10) 0.016(1) -0.0055(10)
N(2) 0.063(1) 0.046(1) 0.058(1) -0.007(1) 0.024(1) -0.015(1)
C(1) 0.047(2) 0.054(2) 0.053(2) -0.006(1) 0.017(1) -0.008(1)
C(2) 0.047(2) 0.071(2) 0.062(2) 0.001(1) 0.023(1) -0.001(2)
C(3) 0.077(2) 0.113(3) 0.115(3) -0.024(2) 0.056(2) -0.002(3)
C(4) 0.100(3) 0.180(5) 0.160(5) -0.025(4) 0.089(4) 0.014(4)
C(5) 0.115(4) 0.201(6) 0.112(4) 0.019(4) 0.081(3) -0.005(4)
C(6) 0.089(3) 0.149(4) 0.098(3) 0.012(3) 0.053(2) -0.033(3)
C(7) 0.065(2) 0.094(3) 0.078(2) -0.001(2) 0.037(2) -0.021(2)
C(8) 0.057(2) 0.049(2) 0.064(2) 0.000(1) 0.021(2) -0.007(1)
C(9) 0.046(2) 0.055(2) 0.061(2) -0.004(1) 0.018(1) 0.012(2)
C(10) 0.058(2) 0.065(2) 0.058(2) -0.001(2) 0.010(2) 0.003(2)
C(11) 0.079(2) 0.098(3) 0.067(2) -0.013(2) 0.007(2) 0.003(2)
C(12) 0.089(3) 0.118(4) 0.083(3) -0.021(3) -0.004(2) 0.034(3)
C(13) 0.080(3) 0.084(3) 0.114(4) -0.005(2) 0.003(3) 0.047(3)
C(14) 0.065(2) 0.058(2) 0.095(3) -0.002(2) 0.019(2) 0.022(2)
C(15) 0.062(2) 0.052(2) 0.065(2) -0.008(2) 0.020(2) -0.019(2)
C(16) 0.072(2) 0.043(2) 0.066(2) -0.007(2) 0.027(2) -0.014(1)
C(17) 0.087(3) 0.062(2) 0.090(3) -0.007(2) 0.035(2) -0.003(2)
C(18) 0.130(4) 0.080(3) 0.109(3) -0.013(3) 0.068(3) 0.009(2)
C(19) 0.131(4) 0.072(3) 0.084(3) -0.003(3) 0.037(3) 0.006(2)
C(20) 0.097(3) 0.059(2) 0.077(2) -0.005(2) 0.017(2) -0.010(2)
C(21) 0.081(2) 0.049(2) 0.067(2) -0.011(2) 0.024(2) -0.017(2)
C(22) 0.065(2) 0.060(2) 0.068(2) -0.006(2) 0.025(2) -0.019(2)
C(23) 0.067(2) 0.056(2) 0.061(2) -0.017(2) 0.030(2) -0.015(2)
C(24) 0.103(3) 0.065(2) 0.075(2) -0.018(2) 0.045(2) -0.024(2)
C(25) 0.140(4) 0.108(3) 0.100(3) -0.042(3) 0.068(3) -0.057(3)
C(26) 0.105(4) 0.159(5) 0.072(3) -0.053(3) 0.035(3) -0.048(3)
C(27) 0.077(3) 0.137(4) 0.084(3) -0.017(3) 0.017(2) -0.016(3)
C(28) 0.078(2) 0.086(3) 0.075(2) -0.011(2) 0.024(2) -0.022(2)
C(29) 0.110(3) 0.083(3) 0.052(2) -0.019(2) 0.040(2) -0.013(2)
C(30) 0.175(4) 0.101(3) 0.063(2) -0.032(3) 0.044(3) 0.005(2)
C(31) 0.120(3) 0.081(3) 0.078(3) -0.011(2) 0.038(2) 0.015(2)
C(32) 0.101(3) 0.055(2) 0.058(2) -0.009(2) 0.027(2) -0.001(2)

loop_
_atom_site_label
_atom_site_fract_x
_atom_site_fract_y
_atom_site_fract_z
_atom_site_U_iso_or_equiv
_atom_site_thermal_displace_type
_atom_site_calc_flag
_atom_site_calc_attached_atom
Mg(1) 0.51522(7) 0.53285(4) 0.61039(7) 0.0442 Uij ? ?
O(1) 0.4937(2) 0.46737(9) 0.7324(1) 0.0550 Uij ? ?
N(1) 0.6333(2) 0.48748(10) 0.5296(2) 0.0444 Uij ? ?
N(2) 0.5592(2) 0.6234(1) 0.6816(2) 0.0545 Uij ? ?
C(1) 0.7259(2) 0.5311(1) 0.5102(2) 0.0509 Uij ? ?
C(2) 0.7866(2) 0.5106(2) 0.4227(2) 0.0586 Uij ? ?
C(3) 0.8740(3) 0.5514(2) 0.4070(3) 0.0957 Uij ? ?
C(4) 0.9295(4) 0.5357(3) 0.3256(5) 0.1358 Uij ? ?
C(5) 0.8994(5) 0.4806(3) 0.2607(4) 0.1328 Uij ? ?
C(6) 0.8146(4) 0.4399(2) 0.2753(3) 0.1065 Uij ? ?
C(7) 0.7583(3) 0.4536(2) 0.3567(3) 0.0757 Uij ? ?
C(8) 0.6872(3) 0.4253(1) 0.5865(2) 0.0560 Uij ? ?
C(9) 0.7664(2) 0.4298(1) 0.7066(2) 0.0533 Uij ? ?
C(10) 0.7752(3) 0.4859(1) 0.7739(2) 0.0616 Uij ? ?
C(11) 0.8439(3) 0.4845(2) 0.8849(3) 0.0838 Uij ? ?
C(12) 0.9045(4) 0.4273(3) 0.9281(3) 0.1024 Uij ? ?
C(13) 0.8985(3) 0.3721(2) 0.8629(4) 0.0977 Uij ? ?
C(14) 0.8296(3) 0.3726(2) 0.7518(3) 0.0735 Uij ? ?
C(15) 0.6491(2) 0.6648(1) 0.6553(2) 0.0591 Uij ? ?
C(16) 0.6157(3) 0.7042(1) 0.5461(2) 0.0591 Uij ? ?
C(17) 0.7031(3) 0.7280(2) 0.5015(3) 0.0775 Uij ? ?
C(18) 0.6743(4) 0.7656(2) 0.4040(4) 0.0993 Uij ? ?
C(19) 0.5597(4) 0.7807(2) 0.3504(3) 0.0946 Uij ? ?
C(20) 0.4724(3) 0.7584(2) 0.3926(3) 0.0793 Uij ? ?
C(21) 0.5005(3) 0.7199(1) 0.4898(3) 0.0646 Uij ? ?
C(22) 0.4969(3) 0.6620(1) 0.7461(2) 0.0631 Uij ? ?
C(23) 0.5679(3) 0.6884(1) 0.8596(2) 0.0588 Uij ? ?
C(24) 0.5310(3) 0.7460(2) 0.9028(3) 0.0766 Uij ? ?
C(25) 0.5935(5) 0.7701(2) 1.0065(4) 0.1092 Uij ? ?
C(26) 0.6927(4) 0.7390(3) 1.0677(3) 0.1100 Uij ? ?
C(27) 0.7319(3) 0.6830(2) 1.0265(3) 0.1005 Uij ? ?
C(28) 0.6684(3) 0.6578(2) 0.9215(3) 0.0792 Uij ? ?
C(29) 0.5097(4) 0.4875(2) 0.8481(2) 0.0785 Uij ? ?
C(30) 0.5501(4) 0.4256(2) 0.9190(3) 0.1107 Uij ? ?
C(31) 0.5354(4) 0.3675(2) 0.8360(3) 0.0911 Uij ? ?
C(32) 0.4604(3) 0.3969(2) 0.7288(3) 0.0703 Uij ? ?
H(1) 0.7927 0.5400 0.5781 0.045(7) Uiso ? ?
H(2) 0.6906 0.5780 0.4884 0.056(7) Uiso ? ?
H(3) 0.8926 0.5903 0.4523 0.11(1) Uiso ? ?
H(4) 0.9754 0.5620 0.3244 0.16(2) Uiso ? ?
H(5) 0.9405 0.4694 0.2080 0.17(1) Uiso ? ?
H(6) 0.7916 0.4031 0.2315 0.14(1) Uiso ? ?
H(7) 0.6954 0.4261 0.3658 0.071(9) Uiso ? ?
H(8) 0.7377 0.4021 0.5440 0.057(7) Uiso ? ?
H(9) 0.6210 0.3930 0.5860 0.062(8) Uiso ? ?
H(10) 0.7340 0.5269 0.7440 0.056(8) Uiso ? ?
H(11) 0.8512 0.5265 0.9287 0.12(1) Uiso ? ?
H(12) 0.9550 0.4249 1.0011 0.12(1) Uiso ? ?
H(13) 0.9372 0.3313 0.8816 0.12(1) Uiso ? ?
H(14) 0.8239 0.3329 0.7023 0.083(10) Uiso ? ?
H(15) 0.7191 0.6368 0.6564 0.052(7) Uiso ? ?
H(16) 0.6843 0.6973 0.7146 0.064(8) Uiso ? ?
H(17) 0.7827 0.7189 0.5430 0.08(1) Uiso ? ?
H(18) 0.7340 0.7792 0.3762 0.09(1) Uiso ? ?
H(19) 0.5437 0.8094 0.2847 0.11(1) Uiso ? ?
H(20) 0.3898 0.7677 0.3566 0.078(10) Uiso ? ?
H(21) 0.4391 0.7047 0.5158 0.052(8) Uiso ? ?
H(22) 0.4449 0.7051 0.6980 0.080(9) Uiso ? ?
H(23) 0.4386 0.6346 0.7612 0.059(8) Uiso ? ?
H(24) 0.4559 0.7693 0.8553 0.11(1) Uiso ? ?
H(25) 0.5659 0.8054 1.0382 0.11(1) Uiso ? ?
H(26) 0.7388 0.7552 1.1380 0.13(1) Uiso ? ?
H(27) 0.7971 0.6545 1.0657 0.11(1) Uiso ? ?
H(28) 0.7002 0.6172 0.8954 0.065(8) Uiso ? ?
H(29) 0.5637 0.5242 0.8633 0.09(1) Uiso ? ?
H(30) 0.4325 0.4952 0.8501 0.13(1) Uiso ? ?
H(31) 0.6339 0.4351 0.9621 0.21(1) Uiso ? ?
H(32) 0.4836 0.4186 0.9529 0.14(1) Uiso ? ?
H(33) 0.4813 0.3322 0.8513 0.12(1) Uiso ? ?
H(34) 0.6139 0.3608 0.8245 0.18(2) Uiso ? ?
H(35) 0.4664 0.3763 0.6640 0.073(9) Uiso ? ?
H(36) 0.3708 0.3892 0.7385 0.11(1) Uiso ? ?

loop_
_atom_type_symbol
_atom_type_oxidation_number
_atom_type_number_in_cell
_atom_type_scat_dispersion_real
_atom_type_scat_dispersion_imag
_atom_type_scat_source
C 0 128 0.003 0.002 'International Tables'
H 0 144 0.000 0.000 'International Tables'
Mg 0 4 0.049 0.036 'International Tables'
N 0 8 0.006 0.003 'International Tables'
O 0 4 0.011 0.006 'International Tables'

loop_
_geom_angle_atom_site_label_1
_geom_angle_atom_site_label_2
_geom_angle_atom_site_label_3
_geom_angle
_geom_angle_site_symmetry_1
_geom_angle_site_symmetry_2
_geom_angle_site_symmetry_3
_geom_angle_publ_flag
Mg(1) Mg(1) O(1) 113.39(7) ? ? ? yes
Mg(1) Mg(1) N(1) 45.79(5) ? ? ? yes
Mg(1) Mg(1) N(1) 45.98(6) ? ? ? yes
Mg(1) Mg(1) N(2) 138.61(9) ? ? ? yes
O(1) Mg(1) N(1) 108.36(8) ? ? ? yes
O(1) Mg(1) N(1) 103.74(8) ? ? ? yes
O(1) Mg(1) N(2) 107.91(9) ? ? ? yes
N(1) Mg(1) N(1) 91.77(8) ? ? ? yes
N(1) Mg(1) N(2) 117.63(10) ? ? ? yes
N(1) Mg(1) N(2) 125.51(9) ? ? ? yes
Mg(1) O(1) C(29) 123.1(2) ? ? ? yes
Mg(1) O(1) C(32) 132.2(2) ? ? ? yes
C(29) O(1) C(32) 104.7(2) ? ? ? yes
Mg(1) N(1) Mg(1) 88.23(8) ? ? ? yes
Mg(1) N(1) C(1) 116.6(2) ? ? ? yes
Mg(1) N(1) C(8) 112.1(2) ? ? ? yes
Mg(1) N(1) C(1) 117.1(1) ? ? ? yes
Mg(1) N(1) C(8) 112.2(1) ? ? ? yes
C(1) N(1) C(8) 109.4(2) ? ? ? yes
Mg(1) N(2) C(15) 121.4(2) ? ? ? yes
Mg(1) N(2) C(22) 127.5(2) ? ? ? yes
C(15) N(2) C(22) 110.2(2) ? ? ? yes
N(1) C(1) C(2) 119.1(2) ? ? ? yes
C(1) C(2) C(3) 118.3(3) ? ? ? yes
C(1) C(2) C(7) 124.2(3) ? ? ? yes
C(3) C(2) C(7) 117.6(3) ? ? ? yes
C(2) C(3) C(4) 120.3(4) ? ? ? yes
C(3) C(4) C(5) 121.4(5) ? ? ? yes
C(4) C(5) C(6) 119.2(5) ? ? ? yes
C(5) C(6) C(7) 121.0(4) ? ? ? yes
C(2) C(7) C(6) 120.6(3) ? ? ? yes
N(1) C(8) C(9) 118.9(2) ? ? ? yes
C(8) C(9) C(10) 124.3(2) ? ? ? yes
C(8) C(9) C(14) 117.3(3) ? ? ? yes
C(10) C(9) C(14) 118.4(3) ? ? ? yes
C(9) C(10) C(11) 120.8(3) ? ? ? yes
C(10) C(11) C(12) 119.9(3) ? ? ? yes
C(11) C(12) C(13) 120.2(4) ? ? ? yes
C(12) C(13) C(14) 120.6(4) ? ? ? yes
C(9) C(14) C(13) 120.2(3) ? ? ? yes
N(2) C(15) C(16) 118.2(2) ? ? ? yes
C(15) C(16) C(17) 120.0(3) ? ? ? yes
C(15) C(16) C(21) 122.6(3) ? ? ? yes
C(17) C(16) C(21) 117.4(3) ? ? ? yes
C(16) C(17) C(18) 120.7(4) ? ? ? yes
C(17) C(18) C(19) 120.7(5) ? ? ? yes
C(18) C(19) C(20) 119.9(4) ? ? ? yes
C(19) C(20) C(21) 119.8(3) ? ? ? yes
C(16) C(21) C(20) 121.6(4) ? ? ? yes
N(2) C(22) C(23) 117.7(2) ? ? ? yes
C(22) C(23) C(24) 119.6(3) ? ? ? yes
C(22) C(23) C(28) 122.4(3) ? ? ? yes
C(24) C(23) C(28) 118.0(3) ? ? ? yes
C(23) C(24) C(25) 120.4(3) ? ? ? yes
C(24) C(25) C(26) 121.2(4) ? ? ? yes
C(25) C(26) C(27) 119.6(4) ? ? ? yes
C(26) C(27) C(28) 119.7(4) ? ? ? yes
C(23) C(28) C(27) 121.2(4) ? ? ? yes
O(1) C(29) C(30) 106.6(3) ? ? ? yes
C(29) C(30) C(31) 105.2(3) ? ? ? yes
C(30) C(31) C(32) 103.6(3) ? ? ? yes
O(1) C(32) C(31) 105.2(2) ? ? ? yes

loop_
_geom_bond_atom_site_label_1
_geom_bond_atom_site_label_2
_geom_bond_distance
_geom_bond_site_symmetry_1
_geom_bond_site_symmetry_2
_geom_bond_publ_flag
Mg(1) Mg(1) 2.973(2) ? ? yes
Mg(1) O(1) 2.070(2) ? ? yes
Mg(1) N(1) 2.139(2) ? ? yes
Mg(1) N(1) 2.132(2) ? ? yes
Mg(1) N(2) 2.006(2) ? ? yes
O(1) C(29) 1.456(4) ? ? yes
O(1) C(32) 1.451(4) ? ? yes
N(1) C(1) 1.469(4) ? ? yes
N(1) C(8) 1.475(3) ? ? yes
N(2) C(15) 1.454(4) ? ? yes
N(2) C(22) 1.454(4) ? ? yes
C(1) C(2) 1.521(4) ? ? yes
C(2) C(3) 1.370(5) ? ? yes
C(2) C(7) 1.382(4) ? ? yes
C(3) C(4) 1.392(8) ? ? yes
C(4) C(5) 1.346(9) ? ? yes
C(5) C(6) 1.339(8) ? ? yes
C(6) C(7) 1.390(6) ? ? yes
C(8) C(9) 1.525(4) ? ? yes
C(9) C(10) 1.379(4) ? ? yes
C(9) C(14) 1.387(4) ? ? yes
C(10) C(11) 1.390(4) ? ? yes
C(11) C(12) 1.370(6) ? ? yes
C(12) C(13) 1.352(7) ? ? yes
C(13) C(14) 1.391(5) ? ? yes
C(15) C(16) 1.521(4) ? ? yes
C(16) C(17) 1.388(6) ? ? yes
C(16) C(21) 1.377(4) ? ? yes
C(17) C(18) 1.383(5) ? ? yes
C(18) C(19) 1.363(7) ? ? yes
C(19) C(20) 1.359(7) ? ? yes
C(20) C(21) 1.391(5) ? ? yes
C(22) C(23) 1.518(4) ? ? yes
C(23) C(24) 1.385(5) ? ? yes
C(23) C(28) 1.361(4) ? ? yes
C(24) C(25) 1.379(5) ? ? yes
C(25) C(26) 1.352(7) ? ? yes
C(26) C(27) 1.361(7) ? ? yes
C(27) C(28) 1.401(5) ? ? yes
C(29) C(30) 1.510(5) ? ? yes
C(30) C(31) 1.525(5) ? ? yes
C(31) C(32) 1.495(4) ? ? yes
